data_2009471
loop_
_publ_author_name
'Howie, R.A.'
'Ross, J.N.'
'Wardell, J.L.'
'Low, J.N.'

_publ_section_title
;
 Tris(2-methoxyphenyl)tin iodide
;
_journal_issue 2
_journal_name_full 'Acta Crystallographica Section C'
_journal_page_first 229
_journal_page_last 231
_journal_paper_doi 10.1107/S0108270193008297
_journal_volume 50
_journal_year 1994
_chemical_formula_sum 'C21 H21 I O3 Sn'
_chemical_formula_weight 566.99
_space_group_IT_number 14
_space_group_name_Hall '-P 2yn'
_space_group_name_H-M_alt 'P 1 21/n 1'
_symmetry_cell_setting monoclinic
_symmetry_space_group_name_Hall '-P 2yn'
_symmetry_space_group_name_H-M 'P 1 21/n 1'
_atom_type_scat_source IntTabIV
_cell_angle_alpha 90.
_cell_angle_beta 99.81(4)
_cell_angle_gamma 90.
_cell_formula_units_Z 4
_cell_length_a 8.680(5)
_cell_length_b 28.35(2)
_cell_length_c 9.022(4)
_cell_measurement_reflns_used 14
_cell_measurement_temperature 293
_cell_measurement_theta_max 11.5
_cell_measurement_theta_min 10
_cell_volume 2188(2)
_diffrn_measurement_device 'Nicolet P3'
_diffrn_measurement_method \w
_diffrn_radiation_type MoK\a
_diffrn_radiation_wavelength 0.71073
_diffrn_reflns_av_R_equivalents 0.064
_diffrn_reflns_limit_h_max 12
_diffrn_reflns_limit_h_min -12
_diffrn_reflns_limit_k_max 39
_diffrn_reflns_limit_k_min 0
_diffrn_reflns_limit_l_max 12
_diffrn_reflns_limit_l_min 0
_diffrn_reflns_number 6742
_diffrn_reflns_theta_max 30.0
_diffrn_standards_decay_% 'approx. 2'
_diffrn_standards_interval_count 50
_diffrn_standards_number 2
_exptl_absorpt_coefficient_mu 2.58
_exptl_absorpt_correction_type none
_exptl_crystal_colour colourless
_exptl_crystal_density_diffrn 1.721
_exptl_crystal_description prism
_exptl_crystal_size_max 0.70
_exptl_crystal_size_mid 0.44
_exptl_crystal_size_min 0.30
_refine_diff_density_max 1.22
_refine_diff_density_min -1.20
_refine_ls_extinction_method none
_refine_ls_hydrogen_treatment 'H atoms riding on associated atoms'
_refine_ls_number_parameters 115
_refine_ls_number_reflns 4724
_refine_ls_R_factor_obs 0.064
_refine_ls_shift/esd_max 0.032
_refine_ls_structure_factor_coef F
_refine_ls_weighting_scheme unit
_refine_ls_wR_factor_obs 0.058
_reflns_number_observed 4724
_reflns_number_total 6375
_reflns_observed_criterion I>2.5\s(I)
_cod_data_source_file mu1066.cif
_cod_data_source_block mu1066_structure_1_of_1
_cod_original_sg_symbol_H-M 'P 21/n'
_cod_original_formula_sum 'C21 H21 I1 O3 Sn1'
_cod_database_code 2009471

loop_
_space_group_symop_id
_space_group_symop_operation_xyz
1 x,y,z
2 -x+1/2,y+1/2,-z+1/2
3 -x,-y,-z
4 x+1/2,-y+1/2,z+1/2

loop_
_atom_site_label
_atom_site_fract_x
_atom_site_fract_y
_atom_site_fract_z
I .99379(7) .86848(2) .04163(7)
Sn 1.28070(6) .866838(16) -.03950(5)
C11 1.2325(8) .8953(3) -.2603(8)
C12 1.3543(10) .8940(3) -.3436(9)
C13 1.3363(11) .9106(3) -.4900(11)
C14 1.1945(12) .9300(4) -.5521(12)
C15 1.0734(11) .9341(3) -.4714(11)
C16 1.0933(10) .9159(3) -.3244(10)
O1 1.4905(8) .8756(2) -.2654(8)
C17 1.6229(15) .8708(5) -.3404(14)
C21 1.3477(10) .7939(3) -.0366(9)
C22 1.3760(11) .7708(3) .0985(11)
C23 1.4250(14) .7228(4) .1051(14)
C24 1.4406(17) .7027(5) -.0270(18)
C25 1.4085(18) .7229(6) -.1589(18)
C26 1.3603(14) .7716(4) -.1689(14)
O2 1.3537(8) .7957(2) .2180(8)
C27 1.3786(17) .7744(5) .3632(17)
C31 1.4403(8) .9075(2) .1119(8)
C32 1.4084(9) .9552(3) .1326(9)
C33 1.5150(11) .9830(3) .2253(11)
C34 1.6521(12) .9635(4) .2987(12)
C35 1.6859(11) .9168(3) .2797(11)
C36 1.5786(9) .8887(3) .1860(8)
O3 1.2697(7) .9699(2) .0535(7)
C37 1.2268(13) 1.0184(4) .0664(12)
H13 1.432 .908 -.555
H14 1.177 .943 -.668
H15 .963 .951 -.522
H16 .997 .918 -.260
H23 1.446 .703 .212
H24 1.489 .667 -.021
H25 1.416 .702 -.263
H26 1.336 .791 -.278
H33 1.490 1.020 .239
H34 1.735 .986 .373
H35 1.795 .902 .338
H36 1.604 .852 .171
H17C 1.722 .856 -.264
H17A 1.595 .848 -.438
H17B 1.658 .905 -.377
H27C 1.355 .799 .449
H27A 1.301 .744 .365
H27B 1.498 .762 .394
H37C 1.114 1.025 -.004
H37A 1.220 1.027 .181
H37B 1.313 1.041 .028

loop_
_geom_angle_atom_site_label_1
_geom_angle_atom_site_label_2
_geom_angle_atom_site_label_3
_geom_angle
_geom_angle_publ_flag
I Sn C11 101.7(2) yes
I Sn C21 105.8(2) yes
I Sn C31 110.30(19) yes
C11 Sn C21 112.8(3) yes
C11 Sn C31 113.6(3) yes
C21 Sn C31 111.8(3) yes
Sn C11 C12 116.6(5) yes
Sn C11 C16 125.0(6) yes
C11 C12 O1 113.4(7) yes
C13 C12 O1 124.5(8) yes
C12 O1 C17 118.8(8) yes
Sn C21 C22 118.6(6) yes
Sn C21 C26 119.7(7) yes
C21 C22 O2 116.1(8) yes
C23 C22 O2 123.8(9) yes
C22 O2 C27 120.1(9) yes
Sn C31 C32 119.4(5) yes
Sn C31 C36 121.5(5) yes
C31 C32 O3 113.8(7) yes
C33 C32 O3 125.9(8) yes
C32 O3 C37 118.0(7) yes

loop_
_geom_bond_atom_site_label_1
_geom_bond_atom_site_label_2
_geom_bond_distance
_geom_bond_publ_flag
I Sn 2.7130(10) yes
Sn C11 2.124(7) yes
Sn C21 2.147(9) yes
Sn C31 2.115(7) yes
C12 O1 1.373(11) yes
O1 C17 1.436(14) yes
C22 O2 1.329(12) yes
O2 C27 1.425(16) yes
C32 O3 1.356(10) yes
O3 C37 1.435(12) yes
C11 C12 1.398(11) no
C11 C16 1.377(11) no
C12 C13 1.385(13) no
C13 C14 1.378(14) no
C14 C15 1.381(14) no
C15 C16 1.406(13) no
C21 C22 1.369(13) no
C21 C26 1.372(15) no
C22 C23 1.424(15) no
C23 C24 1.35(2) no
C24 C25 1.31(2) no
C25 C26 1.42(2) no
C31 C32 1.399(10) no
C31 C36 1.379(10) no
C32 C33 1.383(12) no
C33 C34 1.376(14) no
C34 C35 1.373(14) no
C35 C36 1.396(12) no
